data_7104355
loop_
_publ_author_name
'Jang, Ji-Jun'
'Li, Lei'
'Yang, Tao'
'Kuang, Dai-Bin'
'Wang, Wei'
'Su, Cheng-Yong'

_publ_section_title
;
 Self-assembly of 2D Borromean networks through hydrogen-bonding
 recognition.
;
_journal_issue 17
_journal_name_full 'Chemical communications (Cambridge, England)'
_journal_page_first 2387
_journal_page_last 2389
_journal_paper_doi 10.1039/b820831j
_journal_volume 34
_journal_year 2009
_chemical_formula_sum 'C102 H84 Cd2 Cl4 N26 O8'
_chemical_formula_weight 2168.55
_chemical_name_systematic
;
?
;
_space_group_IT_number 148
_symmetry_cell_setting hexagonal
_symmetry_space_group_name_Hall '-R 3'
_symmetry_space_group_name_H-M 'R -3 :H'
_atom_sites_solution_hydrogens geom
_atom_sites_solution_primary direct
_atom_sites_solution_secondary difmap
_audit_creation_method SHELXL-97
_cell_angle_alpha 90.00
_cell_angle_beta 90.00
_cell_angle_gamma 120.00
_cell_formula_units_Z 3
_cell_length_a 16.6537(9)
_cell_length_b 16.6537(9)
_cell_length_c 33.4873(18)
_cell_measurement_temperature 293(2)
_cell_measurement_theta_max 29.7220
_cell_measurement_theta_min 2.7995
_cell_volume 8043.3(8)
_computing_cell_refinement
;
CrysAlis RED, Oxford Diffraction Ltd.,
Version 1.171.31.7 (release 18-10-2006 CrysAlis171 .NET)
(compiled Oct 18 2006,16:28:17)
;
_computing_data_collection
;
CrysAlis CCD, Oxford Diffraction Ltd.,
Version 1.171.31.7 (release 18-10-2006 CrysAlis171 .NET)
(compiled Oct 18 2006,16:28:17)
;
_computing_data_reduction
;
CrysAlis RED, Oxford Diffraction Ltd.,
Version 1.171.31.7 (release 18-10-2006 CrysAlis171 .NET)
(compiled Oct 18 2006,16:28:17)
;
_computing_structure_refinement 'SHELXL-97 (Sheldrick, 1997)'
_computing_structure_solution 'SHELXS-97 (Sheldrick, 1990)'
_diffrn_ambient_temperature 293(2)
_diffrn_detector_area_resol_mean 16.0855
_diffrn_measured_fraction_theta_full 0.986
_diffrn_measured_fraction_theta_max 0.986
_diffrn_measurement_device_type 'Oxford Germini S Ultra'
_diffrn_measurement_method '\w and \f scans'
_diffrn_radiation_monochromator graphite
_diffrn_radiation_source 'Enhance (Mo) X-ray Source'
_diffrn_radiation_type MoK\a
_diffrn_radiation_wavelength 0.71073
_diffrn_reflns_av_R_equivalents 0.0358
_diffrn_reflns_av_sigmaI/netI 0.0904
_diffrn_reflns_limit_h_max 14
_diffrn_reflns_limit_h_min -21
_diffrn_reflns_limit_k_max 21
_diffrn_reflns_limit_k_min -14
_diffrn_reflns_limit_l_max 21
_diffrn_reflns_limit_l_min -42
_diffrn_reflns_number 9090
_diffrn_reflns_theta_full 27.00
_diffrn_reflns_theta_max 27.00
_diffrn_reflns_theta_min 2.81
_exptl_absorpt_coefficient_mu 0.562
_exptl_absorpt_correction_T_max 1.00000
_exptl_absorpt_correction_T_min 0.73334
_exptl_absorpt_correction_type multi-scan
_exptl_absorpt_process_details
;
CrysAlis RED, Oxford Diffraction Ltd.,
Version 1.171.31.7 (release 18-10-2006 CrysAlis171 .NET)
(compiled Oct 18 2006,16:28:17)
Empirical absorption correction using spherical harmonics,
implemented in SCALE3 ABSPACK scaling algorithm.
;
_exptl_crystal_colour Yellow
_exptl_crystal_density_diffrn 1.343
_exptl_crystal_density_method 'not measured'
_exptl_crystal_description Block
_exptl_crystal_F_000 3318
_exptl_crystal_size_max 0.25
_exptl_crystal_size_mid 0.20
_exptl_crystal_size_min 0.20
_refine_diff_density_max 0.904
_refine_diff_density_min -0.495
_refine_diff_density_rms 0.115
_refine_ls_extinction_method none
_refine_ls_goodness_of_fit_ref 1.067
_refine_ls_hydrogen_treatment constr
_refine_ls_matrix_type full
_refine_ls_number_parameters 213
_refine_ls_number_reflns 3869
_refine_ls_number_restraints 169
_refine_ls_restrained_S_all 1.085
_refine_ls_R_factor_all 0.1719
_refine_ls_R_factor_gt 0.0872
_refine_ls_shift/su_max 0.000
_refine_ls_shift/su_mean 0.000
_refine_ls_structure_factor_coef Fsqd
_refine_ls_weighting_details 'calc w=1/[\s^2^(Fo^2^)+(0.1000P)^2^+14.0000P] where P=(Fo^2^+2Fc^2^)/3'
_refine_ls_weighting_scheme calc
_refine_ls_wR_factor_gt 0.2196
_refine_ls_wR_factor_ref 0.2451
_reflns_number_gt 1544
_reflns_number_total 3869
_reflns_threshold_expression >2sigma(I)
_cod_data_source_file b820831j.txt
_cod_data_source_block 1
_cod_depositor_comments
;
The following automatic conversions were performed:
'_symmetry_cell_setting' value 'Hexagonal' changed to 'hexagonal'
according to '/home/saulius/struct/CIF-dictionaries/cif_core.dic'
dictionary named 'cif_core.dic' version 2.4.1 from 2010-06-29.

Automatic conversion script
Id: cif_fix_enum 1527 2010-12-29 10:47:43Z saulius 
;
_cod_original_sg_symbol_H-M R-3
_cod_database_code 7104355
_cell_cell_measurement_reflns_used 2331

loop_
_symmetry_equiv_pos_as_xyz
'x, y, z'
'-y, x-y, z'
'-x+y, -x, z'
'x+2/3, y+1/3, z+1/3'
'-y+2/3, x-y+1/3, z+1/3'
'-x+y+2/3, -x+1/3, z+1/3'
'x+1/3, y+2/3, z+2/3'
'-y+1/3, x-y+2/3, z+2/3'
'-x+y+1/3, -x+2/3, z+2/3'
'-x, -y, -z'
'y, -x+y, -z'
'x-y, x, -z'
'-x+2/3, -y+1/3, -z+1/3'
'y+2/3, -x+y+1/3, -z+1/3'
'x-y+2/3, x+1/3, -z+1/3'
'-x+1/3, -y+2/3, -z+2/3'
'y+1/3, -x+y+2/3, -z+2/3'
'x-y+1/3, x+2/3, -z+2/3'

loop_
_atom_site_label
_atom_site_type_symbol
_atom_site_fract_x
_atom_site_fract_y
_atom_site_fract_z
_atom_site_U_iso_or_equiv
_atom_site_adp_type
_atom_site_occupancy
_atom_site_symmetry_multiplicity
_atom_site_calc_flag
_atom_site_refinement_flags
_atom_site_disorder_assembly
_atom_site_disorder_group
Cd1 Cd 0.0000 0.0000 0.34654(2) 0.1147(6) Uani 1 3 d S . .
Cl1 Cl -0.3333 0.3333 0.45456(7) 0.0663(7) Uani 1 3 d S . .
O1 O -0.2822(5) 0.2952(6) 0.4421(2) 0.172(3) Uani 1 1 d U . .
O2 O -0.3333 0.3333 0.4973(3) 0.168(4) Uani 1 3 d SU . .
N1 N 0.0000 0.0000 0.2688(2) 0.0603(19) Uani 1 3 d SU . .
N2 N -0.0811(3) 0.0654(3) 0.32432(14) 0.0783(15) Uani 1 1 d U . .
N3 N -0.1516(3) 0.1008(3) 0.27639(15) 0.0708(13) Uani 1 1 d U . .
H3A H -0.1714 0.1040 0.2530 0.085 Uiso 1 1 calc R . .
N4 N -0.1003(4) 0.2610(4) 0.13329(17) 0.0839(15) Uani 1 1 d U . .
N5 N 0.0838(4) 0.2901(3) 0.25795(16) 0.0745(14) Uani 1 1 d U . .
C1 C -0.0818(4) 0.0042(4) 0.25605(15) 0.0625(14) Uani 1 1 d U . .
H1A H -0.1343 -0.0581 0.2534 0.075 Uiso 1 1 calc R . .
H1B H -0.0704 0.0345 0.2303 0.075 Uiso 1 1 calc R . .
C2 C -0.1033(4) 0.0577(4) 0.28665(18) 0.0720(16) Uani 1 1 d U . .
C3 C -0.1619(5) 0.1384(4) 0.3113(2) 0.088(2) Uani 1 1 d U . .
C4 C -0.2059(5) 0.1917(5) 0.3180(3) 0.109(2) Uani 1 1 d DU . .
H4A H -0.2331 0.2087 0.2980 0.131 Uiso 1 1 calc R . .
C5 C -0.2038(6) 0.2153(6) 0.3576(3) 0.133(4) Uani 1 1 d DU . .
H5B H -0.2341 0.2476 0.3643 0.159 Uiso 1 1 calc R . .
C6 C -0.1632(7) 0.1967(6) 0.3868(3) 0.130(4) Uani 1 1 d U . .
H6A H -0.1645 0.2173 0.4125 0.155 Uiso 1 1 calc R . .
C7 C -0.1174(6) 0.1457(6) 0.3798(2) 0.124(3) Uani 1 1 d U . .
H7A H -0.0879 0.1326 0.4003 0.149 Uiso 1 1 calc R . .
C8 C -0.1188(5) 0.1160(5) 0.3407(2) 0.090(2) Uani 1 1 d U . .
C9 C -0.0798(5) 0.3232(5) 0.2000(2) 0.102(2) Uani 1 1 d . . .
H9A H -0.0950 0.3536 0.2192 0.122 Uiso 1 1 calc R . .
C10 C -0.1209(6) 0.3048(5) 0.1626(2) 0.105(2) Uani 1 1 d . . .
H10A H -0.1643 0.3229 0.1573 0.125 Uiso 1 1 calc R . .
C11 C -0.0425(5) 0.2301(5) 0.1434(2) 0.090(2) Uani 1 1 d . . .
H11A H -0.0316 0.1948 0.1250 0.108 Uiso 1 1 calc R . .
C12 C 0.0010(5) 0.2484(5) 0.1797(2) 0.0835(19) Uani 1 1 d . . .
H12A H 0.0427 0.2280 0.1848 0.100 Uiso 1 1 calc R . .
C13 C -0.0155(5) 0.2955(4) 0.2082(2) 0.0807(18) Uani 1 1 d . . .
C14 C 0.0298(5) 0.3180(4) 0.2476(2) 0.0846(18) Uani 1 1 d . . .
H14A H 0.0179 0.3539 0.2653 0.102 Uiso 1 1 calc R . .
C15 C 0.1228(4) 0.3130(4) 0.2965(2) 0.0719(17) Uani 1 1 d . . .
C16 C 0.2127(4) 0.3265(4) 0.3008(2) 0.0756(17) Uani 1 1 d . . .
H16A H 0.2429 0.3212 0.2784 0.091 Uiso 1 1 calc R . .
C17 C 0.0770(4) 0.3197(4) 0.33019(10) 0.0730(16) Uani 1 1 d . . .
H17A H 0.0172 0.3102 0.3281 0.088 Uiso 1 1 calc R . .
Cl2 Cl 0.0001(4) 0.0001(4) 0.41801(10) 0.218(3) Uani 1 3 d SRU . .

loop_
_atom_site_aniso_label
_atom_site_aniso_U_11
_atom_site_aniso_U_22
_atom_site_aniso_U_33
_atom_site_aniso_U_23
_atom_site_aniso_U_13
_atom_site_aniso_U_12
Cd1 0.1498(8) 0.1498(8) 0.0444(5) 0.000 0.000 0.0749(4)
Cl1 0.0682(11) 0.0682(11) 0.0626(14) 0.000 0.000 0.0341(5)
O1 0.180(6) 0.206(7) 0.187(6) -0.056(5) -0.004(5) 0.139(6)
O2 0.209(7) 0.209(7) 0.087(7) 0.000 0.000 0.104(3)
N1 0.068(3) 0.068(3) 0.046(4) 0.000 0.000 0.0338(15)
N2 0.082(3) 0.084(3) 0.051(3) -0.011(2) 0.011(2) 0.029(3)
N3 0.060(3) 0.065(3) 0.078(3) -0.014(2) 0.011(2) 0.024(3)
N4 0.083(4) 0.079(4) 0.096(4) -0.008(3) -0.016(3) 0.045(3)
N5 0.068(3) 0.064(3) 0.090(4) 0.010(3) 0.000(3) 0.032(3)
C1 0.070(3) 0.072(4) 0.050(3) -0.007(2) 0.003(2) 0.039(3)
C2 0.069(4) 0.068(4) 0.069(4) -0.006(3) 0.013(3) 0.027(3)
C3 0.070(4) 0.069(4) 0.105(5) -0.027(4) 0.031(4) 0.021(3)
C4 0.075(4) 0.077(5) 0.150(6) -0.028(4) 0.027(4) 0.019(4)
C5 0.099(6) 0.091(5) 0.161(8) -0.049(6) 0.052(6) 0.012(4)
C6 0.123(7) 0.093(5) 0.115(6) -0.048(5) 0.052(5) 0.010(5)
C7 0.116(6) 0.094(5) 0.086(5) -0.028(4) 0.037(4) -0.004(4)
C8 0.085(4) 0.081(4) 0.068(4) -0.017(3) 0.025(3) 0.014(4)
C9 0.113(6) 0.092(5) 0.117(6) -0.045(4) -0.045(5) 0.064(5)
C10 0.123(6) 0.092(5) 0.118(6) -0.030(4) -0.042(5) 0.069(5)
C11 0.100(5) 0.094(5) 0.087(5) 0.016(4) 0.029(4) 0.057(5)
C12 0.090(5) 0.107(5) 0.076(4) 0.018(4) 0.014(4) 0.066(4)
C13 0.080(5) 0.066(4) 0.103(5) -0.008(3) -0.013(4) 0.042(4)
C14 0.086(5) 0.063(4) 0.105(5) -0.005(3) -0.011(4) 0.037(4)
C15 0.068(4) 0.044(3) 0.097(5) 0.008(3) -0.003(3) 0.023(3)
C16 0.060(4) 0.076(4) 0.095(5) 0.008(3) 0.010(3) 0.038(3)
C17 0.062(4) 0.063(4) 0.096(5) 0.007(3) 0.005(4) 0.032(3)
Cl2 0.302(5) 0.302(5) 0.052(2) 0.000 0.000 0.151(2)

loop_
_atom_type_symbol
_atom_type_description
_atom_type_scat_dispersion_real
_atom_type_scat_dispersion_imag
_atom_type_scat_source
C C 0.0033 0.0016 'International Tables Vol C Tables 4.2.6.8 and 6.1.1.4'
H H 0.0000 0.0000 'International Tables Vol C Tables 4.2.6.8 and 6.1.1.4'
N N 0.0061 0.0033 'International Tables Vol C Tables 4.2.6.8 and 6.1.1.4'
O O 0.0106 0.0060 'International Tables Vol C Tables 4.2.6.8 and 6.1.1.4'
Cl Cl 0.1484 0.1585 'International Tables Vol C Tables 4.2.6.8 and 6.1.1.4'
Cd Cd -0.8075 1.2024 'International Tables Vol C Tables 4.2.6.8 and 6.1.1.4'

loop_
_geom_angle_atom_site_label_1
_geom_angle_atom_site_label_2
_geom_angle_atom_site_label_3
_geom_angle
_geom_angle_site_symmetry_1
_geom_angle_site_symmetry_3
_geom_angle_publ_flag
N2 Cd1 N2 109.57(12) 2 3 ?
N2 Cd1 N2 109.57(12) 2 . ?
N2 Cd1 N2 109.57(12) 3 . ?
N2 Cd1 Cl2 109.41(18) 2 . ?
N2 Cd1 Cl2 109.32(19) 3 . ?
N2 Cd1 Cl2 109.38(19) . . ?
N2 Cd1 N1 70.63(12) 2 . ?
N2 Cd1 N1 70.63(12) 3 . ?
N2 Cd1 N1 70.63(12) . . ?
Cl2 Cd1 N1 179.9(2) . . ?
O1 Cl1 O1 111.0(3) . 3_455 ?
O1 Cl1 O1 111.0(3) . 2_565 ?
O1 Cl1 O1 111.0(3) 3_455 2_565 ?
O1 Cl1 O2 107.9(4) . . ?
O1 Cl1 O2 107.9(4) 3_455 . ?
O1 Cl1 O2 107.9(4) 2_565 . ?
C1 N1 C1 111.9(3) 3 . ?
C1 N1 C1 111.9(3) 3 2 ?
C1 N1 C1 111.9(3) . 2 ?
C1 N1 Cd1 107.0(3) 3 . ?
C1 N1 Cd1 107.0(3) . . ?
C1 N1 Cd1 107.0(3) 2 . ?
C2 N2 C8 104.4(6) . . ?
C2 N2 Cd1 118.9(4) . . ?
C8 N2 Cd1 136.7(5) . . ?
C2 N3 C3 105.4(6) . . ?
C2 N3 H3A 127.3 . . ?
C3 N3 H3A 127.3 . . ?
C11 N4 C10 116.3(6) . . ?
C14 N5 C15 118.1(6) . . ?
N1 C1 C2 109.3(5) . . ?
N1 C1 H1A 109.8 . . ?
C2 C1 H1A 109.8 . . ?
N1 C1 H1B 109.8 . . ?
C2 C1 H1B 109.8 . . ?
H1A C1 H1B 108.3 . . ?
N2 C2 N3 113.9(5) . . ?
N2 C2 C1 125.0(6) . . ?
N3 C2 C1 121.0(5) . . ?
C8 C3 N3 106.5(6) . . ?
C8 C3 C4 123.8(7) . . ?
N3 C3 C4 129.7(8) . . ?
C5 C4 C3 112.6(9) . . ?
C5 C4 H4A 123.7 . . ?
C3 C4 H4A 123.7 . . ?
C6 C5 C4 126.3(10) . . ?
C6 C5 H5B 116.9 . . ?
C4 C5 H5B 116.9 . . ?
C5 C6 C7 121.0(9) . . ?
C5 C6 H6A 119.5 . . ?
C7 C6 H6A 119.5 . . ?
C8 C7 C6 116.6(10) . . ?
C8 C7 H7A 121.7 . . ?
C6 C7 H7A 121.7 . . ?
C3 C8 N2 109.8(6) . . ?
C3 C8 C7 119.6(8) . . ?
N2 C8 C7 130.6(9) . . ?
C10 C9 C13 118.8(7) . . ?
C10 C9 H9A 120.6 . . ?
C13 C9 H9A 120.6 . . ?
N4 C10 C9 122.7(7) . . ?
N4 C10 H10A 118.6 . . ?
C9 C10 H10A 118.6 . . ?
N4 C11 C12 122.7(6) . . ?
N4 C11 H11A 118.7 . . ?
C12 C11 H11A 118.7 . . ?
C13 C12 C11 121.3(6) . . ?
C13 C12 H12A 119.4 . . ?
C11 C12 H12A 119.4 . . ?
C12 C13 C9 117.9(7) . . ?
C12 C13 C14 123.7(6) . . ?
C9 C13 C14 118.4(6) . . ?
N5 C14 C13 121.7(6) . . ?
N5 C14 H14A 119.1 . . ?
C13 C14 H14A 119.1 . . ?
C17 C15 C16 119.1(6) . . ?
C17 C15 N5 124.4(6) . . ?
C16 C15 N5 116.4(6) . . ?
C17 C16 C15 121.6(6) 16 . ?
C17 C16 H16A 119.2 16 . ?
C15 C16 H16A 119.2 . . ?
C16 C17 C15 119.2(6) 16 . ?
C16 C17 H17A 120.4 16 . ?
C15 C17 H17A 120.4 . . ?

loop_
_geom_bond_atom_site_label_1
_geom_bond_atom_site_label_2
_geom_bond_distance
_geom_bond_site_symmetry_2
_geom_bond_publ_flag
Cd1 N2 2.244(6) 2 ?
Cd1 N2 2.244(6) 3 ?
Cd1 N2 2.244(6) . ?
Cd1 Cl2 2.393(4) . ?
Cd1 N1 2.604(7) . ?
Cl1 O1 1.358(6) . ?
Cl1 O1 1.358(6) 3_455 ?
Cl1 O1 1.358(6) 2_565 ?
Cl1 O2 1.433(11) . ?
N1 C1 1.462(6) 3 ?
N1 C1 1.462(6) . ?
N1 C1 1.462(6) 2 ?
N2 C2 1.303(7) . ?
N2 C8 1.390(9) . ?
N3 C2 1.364(8) . ?
N3 C3 1.375(8) . ?
N3 H3A 0.8600 . ?
N4 C11 1.341(8) . ?
N4 C10 1.365(9) . ?
N5 C14 1.249(7) . ?
N5 C15 1.411(8) . ?
C1 C2 1.514(8) . ?
C1 H1A 0.9700 . ?
C1 H1B 0.9700 . ?
C3 C8 1.375(10) . ?
C3 C4 1.423(10) . ?
C4 C5 1.378(8) . ?
C4 H4A 0.9300 . ?
C5 C6 1.310(14) . ?
C5 H5B 0.9300 . ?
C6 C7 1.417(14) . ?
C6 H6A 0.9300 . ?
C7 C8 1.398(9) . ?
C7 H7A 0.9300 . ?
C9 C10 1.385(10) . ?
C9 C13 1.389(9) . ?
C9 H9A 0.9300 . ?
C10 H10A 0.9300 . ?
C11 C12 1.369(9) . ?
C11 H11A 0.9300 . ?
C12 C13 1.348(9) . ?
C12 H12A 0.9300 . ?
C13 C14 1.473(9) . ?
C14 H14A 0.9300 . ?
C15 C17 1.396(8) . ?
C15 C16 1.406(9) . ?
C16 C17 1.352(8) 16 ?
C16 H16A 0.9300 . ?
C17 C16 1.352(8) 16 ?
C17 H17A 0.9300 . ?

loop_
_geom_hbond_atom_site_label_D
_geom_hbond_atom_site_label_H
_geom_hbond_atom_site_label_A
_geom_hbond_distance_DH
_geom_hbond_distance_HA
_geom_hbond_distance_DA
_geom_hbond_angle_DHA
_geom_hbond_site_symmetry_A
N3 H3A N4 0.86 1.99 2.821(8) 163.7 13_455
